data_4112700
loop_
_publ_author_name
'Tomoaki Hamada'
'Kei Manabe'
'Sh\=u Kobayashi'

_publ_section_title
;
 Enantio- and Diastereoselective, Stereospecific Mannich-Type Reactions in
 Water
;
_journal_name_full 'Journal of the American Chemical Society'
_journal_page_first 7768
_journal_page_last 7769
_journal_paper_doi 10.1021/ja048607t
_journal_volume 126
_journal_year 2004
_chemical_formula_moiety 'C12 H21 N O4 '
_chemical_formula_sum 'C12 H21 N O4'
_chemical_formula_weight 243.30
_space_group_IT_number 19
_symmetry_cell_setting orthorhombic
_symmetry_Int_Tables_number 19
_symmetry_space_group_name_Hall 'P 2ac 2ab'
_symmetry_space_group_name_H-M 'P 21 21 21'
_audit_creation_date 2004-03-05
_audit_creation_method 'by CrystalStructure v3.5.1'
_cell_angle_alpha 90
_cell_angle_beta 90
_cell_angle_gamma 90
_cell_formula_units_Z 4
_cell_length_a 5.166(5)
_cell_length_b 11.04(1)
_cell_length_c 24.94(3)
_cell_measurement_reflns_used 6214
_cell_measurement_temperature 296.1
_cell_measurement_theta_max 27.4
_cell_measurement_theta_min 3.1
_cell_volume 1422(3)
_computing_cell_refinement PROCESS-AUTO
_computing_data_collection PROCESS-AUTO
_computing_data_reduction CrystalStructure
_computing_publication_material 'CrystalStructure Ver. 3.5.1'
_computing_structure_refinement CRYSTALS
_computing_structure_solution SIR97
_diffrn_detector_area_resol_mean 10.00
_diffrn_measured_fraction_theta_full 1.0000
_diffrn_measured_fraction_theta_max 1.0000
_diffrn_measurement_device_type 'Rigaku RAXIS-RAPID'
_diffrn_measurement_method \w
_diffrn_radiation_type 'Mo K\a'
_diffrn_radiation_wavelength 0.7107
_diffrn_reflns_limit_h_max 6
_diffrn_reflns_limit_h_min -6
_diffrn_reflns_limit_k_max 14
_diffrn_reflns_limit_k_min -14
_diffrn_reflns_limit_l_max 32
_diffrn_reflns_limit_l_min -31
_diffrn_reflns_number 6512
_diffrn_reflns_theta_full 27.42
_diffrn_reflns_theta_max 27.42
_exptl_absorpt_coefficient_mu 0.084
_exptl_absorpt_correction_T_max 0.998
_exptl_absorpt_correction_T_min 0.736
_exptl_absorpt_correction_type multi-scan
_exptl_absorpt_process_details
;
    Higashi, T. (1995). Program for Absorption Correction.
    Rigaku Corporation, Tokyo, Japan.
;
_exptl_crystal_colour colorless
_exptl_crystal_density_diffrn 1.137
_exptl_crystal_description block
_exptl_crystal_F_000 528.00
_exptl_crystal_size_max 2.00
_exptl_crystal_size_mid 0.40
_exptl_crystal_size_min 0.02
_refine_diff_density_max 0.07
_refine_diff_density_min -0.10
_refine_ls_extinction_method none
_refine_ls_goodness_of_fit_ref 0.820
_refine_ls_hydrogen_treatment refall
_refine_ls_number_parameters 238
_refine_ls_number_reflns 655
_refine_ls_R_factor_gt 0.0240
_refine_ls_shift/su_max 0.0010
_refine_ls_structure_factor_coef Fsqd
_refine_ls_weighting_details 'w = 1/[0.0007Fo^2^ + 1.0000\s(Fo^2^)]/(4Fo^2^)'
_refine_ls_weighting_scheme calc
_refine_ls_wR_factor_ref 0.0530
_reflns_number_gt 655
_reflns_number_total 1930
_reflns_threshold_expression F^2^>2.0\s(F^2^)
_cod_data_source_file ja048607tsi20040309_092742.cif
_cod_data_source_block '_040206TH'
_cod_original_cell_volume 1421(2)
_cod_original_sg_symbol_H-M 'P 21 21 21 '
_cod_original_formula_sum 'C12 H21 N O4 '
_cod_database_code 4112700

loop_
_symmetry_equiv_pos_as_xyz
x,y,z
x+1/2,-y+1/2,-z
-x,y+1/2,-z+1/2
-x+1/2,-y,z+1/2

loop_
_atom_site_label
_atom_site_type_symbol
_atom_site_fract_x
_atom_site_fract_y
_atom_site_fract_z
_atom_site_U_iso_or_equiv
_atom_site_adp_type
_atom_site_occupancy
_atom_site_symmetry_multiplicity
_atom_site_calc_flag
O(1) O -1.0215(5) -0.4532(3) -0.4626(1) 0.0668(9) Uani 1.00 1 d
O(2) O -1.2961(5) -0.4080(3) -0.3944(1) 0.072(1) Uani 1.00 1 d
O(3) O -0.6637(7) -0.5738(4) -0.3110(1) 0.100(1) Uani 1.00 1 d
O(4) O -0.5783(6) -0.4186(3) -0.2574(1) 0.080(1) Uani 1.00 1 d
N(1) N -0.8633(6) -0.3970(4) -0.3849(1) 0.063(1) Uani 1.00 1 d
C(1) C -1.402(1) -0.3816(6) -0.5116(2) 0.078(2) Uani 1.00 1 d
C(2) C -1.068(1) -0.519(1) -0.5502(3) 0.112(3) Uani 1.00 1 d
C(3) C -1.374(1) -0.5966(6) -0.4792(3) 0.095(2) Uani 1.00 1 d
C(4) C -1.2263(8) -0.4881(5) -0.5009(2) 0.065(1) Uani 1.00 1 d
C(5) C -1.0819(8) -0.4202(4) -0.4122(2) 0.056(1) Uani 1.00 1 d
C(6) C -0.8583(8) -0.3775(4) -0.3279(2) 0.055(2) Uani 1.00 1 d
C(7) C -0.6950(9) -0.4706(6) -0.2995(2) 0.068(2) Uani 1.00 1 d
C(8) C -0.6569(9) -0.2914(5) -0.2525(2) 0.065(2) Uani 1.00 1 d
C(9) C -0.857(1) -0.2802(7) -0.2091(2) 0.084(2) Uani 1.00 1 d
C(10) C -0.756(2) -0.325(1) -0.1551(3) 0.124(4) Uani 1.00 1 d
C(11) C -0.7437(9) -0.2588(4) -0.3092(2) 0.056(1) Uani 1.00 1 d
C(12) C -0.920(2) -0.1495(6) -0.3139(3) 0.094(2) Uani 1.00 1 d
H(1) H -1.511(9) -0.404(4) -0.541(2) 0.09(2) Uiso 1.00 1 c
H(2) H -1.52(1) -0.357(4) -0.478(2) 0.13(2) Uiso 1.00 1 c
H(3) H -1.29(1) -0.318(4) -0.525(2) 0.10(2) Uiso 1.00 1 c
H(4) H -0.98(1) -0.438(5) -0.564(2) 0.15(3) Uiso 1.00 1 c
H(5) H -0.94(1) -0.597(5) -0.539(2) 0.15(2) Uiso 1.00 1 c
H(6) H -1.176(9) -0.547(4) -0.577(2) 0.09(2) Uiso 1.00 1 c
H(7) H -1.47(1) -0.581(6) -0.443(2) 0.17(3) Uiso 1.00 1 c
H(8) H -1.49(1) -0.629(5) -0.509(2) 0.12(2) Uiso 1.00 1 c
H(9) H -1.25(1) -0.652(5) -0.474(2) 0.13(3) Uiso 1.00 1 c
H(10) H -0.730(7) -0.412(4) -0.398(1) 0.05(1) Uiso 1.00 1 c
H(11) H -1.027(7) -0.382(3) -0.316(1) 0.05(1) Uiso 1.00 1 c
H(12) H -0.507(9) -0.252(3) -0.238(1) 0.08(1) Uiso 1.00 1 c
H(13) H -1.00(1) -0.330(4) -0.222(2) 0.09(2) Uiso 1.00 1 c
H(14) H -0.900(9) -0.193(4) -0.206(2) 0.09(2) Uiso 1.00 1 c
H(15) H -0.88(1) -0.303(5) -0.131(2) 0.13(3) Uiso 1.00 1 c
H(16) H -0.62(2) -0.260(7) -0.143(3) 0.20(4) Uiso 1.00 1 c
H(17) H -0.73(1) -0.406(5) -0.154(3) 0.14(3) Uiso 1.00 1 c
H(18) H -0.581(8) -0.249(3) -0.331(1) 0.07(1) Uiso 1.00 1 c
H(19) H -0.84(1) -0.087(5) -0.306(2) 0.10(2) Uiso 1.00 1 c
H(20) H -1.10(2) -0.161(6) -0.289(3) 0.19(3) Uiso 1.00 1 c
H(21) H -0.964(9) -0.138(4) -0.352(2) 0.11(2) Uiso 1.00 1 c

loop_
_atom_site_aniso_label
_atom_site_aniso_U_11
_atom_site_aniso_U_22
_atom_site_aniso_U_33
_atom_site_aniso_U_12
_atom_site_aniso_U_13
_atom_site_aniso_U_23
O(1) 0.040(2) 0.104(2) 0.056(2) 0.002(1) -0.002(1) -0.022(2)
O(2) 0.034(1) 0.115(3) 0.068(2) 0.000(2) 0.004(1) -0.012(2)
O(3) 0.128(3) 0.063(2) 0.111(3) 0.010(2) 0.001(2) 0.002(2)
O(4) 0.082(2) 0.085(3) 0.075(2) 0.021(2) -0.023(2) -0.000(2)
N(1) 0.032(2) 0.102(3) 0.055(3) -0.002(2) 0.004(2) -0.016(2)
C(1) 0.061(3) 0.094(4) 0.079(4) -0.001(4) -0.009(3) 0.013(3)
C(2) 0.071(4) 0.194(9) 0.070(4) 0.018(6) -0.014(3) -0.059(5)
C(3) 0.092(4) 0.075(5) 0.119(6) 0.002(4) -0.027(4) -0.010(4)
C(4) 0.041(2) 0.093(4) 0.062(3) -0.001(3) -0.011(2) -0.015(3)
C(5) 0.039(2) 0.069(3) 0.060(3) 0.001(2) 0.000(2) -0.006(3)
C(6) 0.038(3) 0.078(4) 0.050(3) 0.005(3) 0.001(2) -0.002(2)
C(7) 0.068(3) 0.065(3) 0.071(4) 0.001(3) 0.002(3) 0.005(3)
C(8) 0.062(3) 0.074(4) 0.060(3) -0.004(3) -0.010(3) -0.009(3)
C(9) 0.096(4) 0.103(5) 0.055(3) -0.000(4) -0.008(3) -0.002(3)
C(10) 0.167(9) 0.150(9) 0.055(4) -0.010(8) -0.011(5) 0.014(5)
C(11) 0.060(3) 0.055(3) 0.054(3) 0.000(3) 0.001(3) -0.001(3)
C(12) 0.136(6) 0.068(4) 0.078(4) 0.023(5) -0.005(4) 0.006(4)

loop_
_atom_type_symbol
_atom_type_description
_atom_type_scat_dispersion_real
_atom_type_scat_dispersion_imag
_atom_type_scat_source
C C 0.003 0.002
;
International Tables for Crystallography
(1992, Vol. C, Tables 4.2.6.8 and 6.1.1.4)
;
H H 0.000 0.000
;
International Tables for Crystallography
(1992, Vol. C, Table 6.1.1.4)
;
O O 0.011 0.006
;
International Tables for Crystallography
(1992, Vol. C, Tables 4.2.6.8 and 6.1.1.4)
;
N N 0.006 0.003
;
International Tables for Crystallography
(1992, Vol. C, Tables 4.2.6.8 and 6.1.1.4)
;

loop_
_geom_angle_atom_site_label_1
_geom_angle_atom_site_label_2
_geom_angle_atom_site_label_3
_geom_angle
_geom_angle_publ_flag
C(4) O(1) C(5) 120.6(3) yes
C(7) O(4) C(8) 110.5(4) yes
C(5) N(1) C(6) 123.0(3) yes
C(5) N(1) H(10) 119(2) no
C(6) N(1) H(10) 115(2) no
C(4) C(1) H(1) 106(2) no
C(4) C(1) H(2) 114(2) no
C(4) C(1) H(3) 105(2) no
H(1) C(1) H(2) 108(4) no
H(1) C(1) H(3) 106(3) no
H(2) C(1) H(3) 114(3) no
C(4) C(2) H(4) 108(3) no
C(4) C(2) H(5) 107(2) no
C(4) C(2) H(6) 109(2) no
H(4) C(2) H(5) 116(4) no
H(4) C(2) H(6) 108(4) no
H(5) C(2) H(6) 107(4) no
C(4) C(3) H(7) 114(3) no
C(4) C(3) H(8) 107(3) no
C(4) C(3) H(9) 103(3) no
H(7) C(3) H(8) 115(4) no
H(7) C(3) H(9) 109(4) no
H(8) C(3) H(9) 105(4) no
O(1) C(4) C(1) 110.1(4) yes
O(1) C(4) C(2) 101.4(4) yes
O(1) C(4) C(3) 109.6(4) yes
C(1) C(4) C(2) 111.0(5) yes
C(1) C(4) C(3) 112.0(4) yes
C(2) C(4) C(3) 112.3(6) yes
O(1) C(5) O(2) 126.1(4) yes
O(1) C(5) N(1) 109.3(3) yes
O(2) C(5) N(1) 124.6(4) yes
C(7) C(6) C(11) 103.1(4) yes
C(7) C(6) H(11) 110(2) no
C(7) C(6) N(1) 111.9(4) yes
C(11) C(6) H(11) 108(2) no
C(11) C(6) N(1) 116.1(4) yes
H(11) C(6) N(1) 106(2) no
O(3) C(7) O(4) 122.6(5) yes
O(3) C(7) C(6) 128.2(4) yes
O(4) C(7) C(6) 109.2(5) yes
C(9) C(8) C(11) 116.5(4) yes
C(9) C(8) H(12) 104(2) no
C(9) C(8) O(4) 109.3(4) yes
C(11) C(8) H(12) 118(2) no
C(11) C(8) O(4) 103.3(4) yes
H(12) C(8) O(4) 104(2) no
C(10) C(9) H(13) 111(2) no
C(10) C(9) H(14) 108(2) no
C(10) C(9) C(8) 111.9(6) yes
H(13) C(9) H(14) 113(3) no
H(13) C(9) C(8) 104(2) no
H(14) C(9) C(8) 107(2) no
H(15) C(10) H(16) 95(5) no
H(15) C(10) H(17) 110(5) no
H(15) C(10) C(9) 104(3) no
H(16) C(10) H(17) 125(5) no
H(16) C(10) C(9) 105(4) no
H(17) C(10) C(9) 112(4) no
C(12) C(11) H(18) 112(2) no
C(12) C(11) C(6) 115.6(4) yes
C(12) C(11) C(8) 115.8(4) yes
H(18) C(11) C(6) 104(2) no
H(18) C(11) C(8) 106(2) no
C(6) C(11) C(8) 101.3(4) yes
H(19) C(12) H(20) 111(4) no
H(19) C(12) H(21) 104(4) no
H(19) C(12) C(11) 109(3) no
H(20) C(12) H(21) 110(4) no
H(20) C(12) C(11) 111(3) no
H(21) C(12) C(11) 108(2) no

loop_
_geom_bond_atom_site_label_1
_geom_bond_atom_site_label_2
_geom_bond_distance
_geom_bond_publ_flag
O(1) C(4) 1.476(5) yes
O(1) C(5) 1.347(5) yes
O(2) C(5) 1.200(5) yes
O(3) C(7) 1.185(7) yes
O(4) C(7) 1.339(6) yes
O(4) C(8) 1.467(6) yes
N(1) C(5) 1.343(5) yes
N(1) C(6) 1.438(5) yes
N(1) H(10) 0.78(4) no
C(1) C(4) 1.510(8) yes
C(1) H(1) 0.96(4) no
C(1) H(2) 1.07(5) no
C(1) H(3) 0.96(5) no
C(2) C(4) 1.516(8) yes
C(2) H(4) 1.07(6) no
C(2) H(5) 1.12(6) no
C(2) H(6) 0.92(4) no
C(3) C(4) 1.518(9) yes
C(3) H(7) 1.05(6) no
C(3) H(8) 1.00(5) no
C(3) H(9) 0.89(6) no
C(6) C(7) 1.506(7) yes
C(6) C(11) 1.511(6) yes
C(6) H(11) 0.92(4) no
C(8) C(9) 1.501(7) yes
C(8) C(11) 1.527(6) yes
C(8) H(12) 0.96(5) no
C(9) C(10) 1.53(1) yes
C(9) H(13) 0.98(5) no
C(9) H(14) 0.99(4) no
C(10) H(15) 0.92(6) no
C(10) H(16) 1.03(8) no
C(10) H(17) 0.91(6) no
C(11) C(12) 1.515(9) yes
C(11) H(18) 1.00(4) no
C(12) H(19) 0.83(5) no
C(12) H(20) 1.13(8) no
C(12) H(21) 0.98(4) no

loop_
_geom_contact_atom_site_label_1
_geom_contact_atom_site_label_2
_geom_contact_distance
_geom_contact_publ_flag
_geom_contact_site_symmetry_2
O(1) H(3) 3.23(5) no 54402
O(3) C(8) 3.319(6) yes 44403
O(3) C(9) 3.401(8) yes 34403
O(3) C(9) 3.561(8) yes 44403
O(3) H(12) 2.47(4) no 44403
O(3) H(13) 3.41(4) no 34403
O(3) H(14) 2.65(5) no 34403
O(3) H(14) 3.22(5) no 44403
O(3) H(16) 2.79(7) no 44403
O(3) H(20) 2.93(7) no 34403
O(4) H(19) 3.25(5) no 44403
O(4) H(20) 3.35(7) no 34403
N(1) H(3) 3.29(5) no 54402
C(1) H(2) 3.29(5) no 54402
C(1) H(3) 3.11(5) no 44402
C(1) H(21) 3.43(4) no 44402
C(2) C(10) 3.55(1) yes 34404
C(2) H(16) 3.49(7) no 34404
C(2) H(17) 3.13(6) no 34404
C(3) H(16) 3.53(7) no 34403
C(5) H(3) 3.41(5) no 54402
C(7) H(12) 3.40(4) no 44403
C(7) H(14) 3.23(5) no 34403
C(7) H(20) 3.22(7) no 34403
C(8) O(3) 3.319(6) yes 45403
C(9) O(3) 3.401(8) yes 35403
C(9) O(3) 3.561(8) yes 45403
C(12) H(17) 3.34(6) no 35403
H(2) C(1) 3.29(5) no 44402
H(3) O(1) 3.23(5) no 44402
H(3) N(1) 3.29(5) no 44402
H(3) C(1) 3.11(5) no 54402
H(3) C(5) 3.41(5) no 44402
H(5) C(10) 3.18(6) no 34404
H(6) C(10) 3.28(5) no 34404
H(12) O(3) 2.47(4) no 45403
H(12) C(7) 3.40(4) no 45403
H(13) O(3) 3.41(4) no 35403
H(14) O(3) 2.65(5) no 35403
H(14) O(3) 3.22(5) no 45403
H(14) C(7) 3.23(5) no 35403
H(16) O(3) 2.79(7) no 45403
H(16) C(3) 3.53(7) no 35403
H(17) C(12) 3.34(6) no 34403
H(19) O(4) 3.25(5) no 45403
H(20) O(3) 2.93(7) no 35403
H(20) O(4) 3.35(7) no 35403
H(20) C(7) 3.22(7) no 35403
H(21) C(1) 3.43(4) no 54402

loop_
_geom_torsion_atom_site_label_1
_geom_torsion_atom_site_label_2
_geom_torsion_atom_site_label_3
_geom_torsion_atom_site_label_4
_geom_torsion
_geom_torsion_publ_flag
C(5) O(1) C(4) C(1) 63.6(5) yes
C(5) O(1) C(4) C(2) -178.8(5) yes
C(5) O(1) C(4) C(3) -60.0(5) yes
C(4) O(1) C(5) O(2) -5.0(6) yes
C(4) O(1) C(5) N(1) 177.8(3) yes
C(8) O(4) C(7) O(3) -178.9(4) yes
C(8) O(4) C(7) C(6) 2.1(5) yes
C(7) O(4) C(8) C(9) 101.3(4) yes
C(7) O(4) C(8) C(11) -23.2(4) yes
C(7) O(4) C(8) H(12) -147(2) no
C(6) N(1) C(5) O(1) -170.2(4) yes
C(6) N(1) C(5) O(2) 12.6(7) yes
H(10) N(1) C(5) O(1) -8.3(7) no
H(10) N(1) C(5) O(2) 174.6(6) no
C(5) N(1) C(6) C(7) 118.9(5) yes
C(5) N(1) C(6) C(11) -123.1(5) yes
C(5) N(1) C(6) H(11) -1(2) no
H(10) N(1) C(6) C(7) -43.7(7) no
H(10) N(1) C(6) C(11) 74.4(7) no
H(10) N(1) C(6) H(11) -164(2) no
H(1) C(1) C(4) O(1) 169.7(6) no
H(1) C(1) C(4) C(2) 58.3(8) no
H(1) C(1) C(4) C(3) -68.1(7) no
H(2) C(1) C(4) O(1) -70.0(7) no
H(2) C(1) C(4) C(2) 178.5(6) no
H(2) C(1) C(4) C(3) 52.1(8) no
H(3) C(1) C(4) O(1) 57.0(7) no
H(3) C(1) C(4) C(2) -54.5(7) no
H(3) C(1) C(4) C(3) 179.2(6) no
H(4) C(2) C(4) O(1) -65.3(7) no
H(4) C(2) C(4) C(1) 51.6(7) no
H(4) C(2) C(4) C(3) 177.8(6) no
H(5) C(2) C(4) O(1) 61.2(8) no
H(5) C(2) C(4) C(1) 178.1(7) no
H(5) C(2) C(4) C(3) -55.7(8) no
H(6) C(2) C(4) O(1) 176(1) no
H(6) C(2) C(4) C(1) -66(1) no
H(6) C(2) C(4) C(3) 60(1) no
H(7) C(3) C(4) O(1) 61.9(8) no
H(7) C(3) C(4) C(1) -60.6(9) no
H(7) C(3) C(4) C(2) 173.7(7) no
H(8) C(3) C(4) O(1) -168.4(6) no
H(8) C(3) C(4) C(1) 69.2(8) no
H(8) C(3) C(4) C(2) -56.5(8) no
H(9) C(3) C(4) O(1) -56.8(9) no
H(9) C(3) C(4) C(1) -179.3(8) no
H(9) C(3) C(4) C(2) 55.1(9) no
N(1) C(6) C(7) O(3) -33.2(7) yes
N(1) C(6) C(7) O(4) 145.7(4) yes
C(11) C(6) C(7) O(3) -158.8(5) yes
C(11) C(6) C(7) O(4) 20.1(4) yes
H(11) C(6) C(7) O(3) 85.6(7) no
H(11) C(6) C(7) O(4) -95.5(6) no
N(1) C(6) C(11) C(8) -155.3(4) yes
N(1) C(6) C(11) C(12) 78.7(5) yes
N(1) C(6) C(11) H(18) -45(2) no
C(7) C(6) C(11) C(8) -32.5(4) yes
C(7) C(6) C(11) C(12) -158.5(4) yes
C(7) C(6) C(11) H(18) 77(2) no
H(11) C(6) C(11) C(8) 84.2(5) no
H(11) C(6) C(11) C(12) -41.8(6) no
H(11) C(6) C(11) H(18) -165(2) no
O(4) C(8) C(9) C(10) 59.0(7) yes
O(4) C(8) C(9) H(13) -61(2) no
O(4) C(8) C(9) H(14) 177(2) no
C(11) C(8) C(9) C(10) 175.4(6) yes
C(11) C(8) C(9) H(13) 54(2) no
C(11) C(8) C(9) H(14) -66(2) no
H(12) C(8) C(9) C(10) -52.0(8) no
H(12) C(8) C(9) H(13) -172(2) no
H(12) C(8) C(9) H(14) 66(2) no
O(4) C(8) C(11) C(6) 33.9(4) yes
O(4) C(8) C(11) C(12) 159.7(5) yes
O(4) C(8) C(11) H(18) -74(2) no
C(9) C(8) C(11) C(6) -85.8(5) yes
C(9) C(8) C(11) C(12) 40.0(7) yes
C(9) C(8) C(11) H(18) 165(2) no
H(12) C(8) C(11) C(6) 148.5(6) no
H(12) C(8) C(11) C(12) -85.7(7) no
H(12) C(8) C(11) H(18) 39(2) no
C(8) C(9) C(10) H(15) 171(3) no
C(8) C(9) C(10) H(16) 71(4) no
C(8) C(9) C(10) H(17) -68(4) no
H(13) C(9) C(10) H(15) -72(3) no
H(13) C(9) C(10) H(16) -171(4) no
H(13) C(9) C(10) H(17) 47(4) no
H(14) C(9) C(10) H(15) 53(3) no
H(14) C(9) C(10) H(16) -46(4) no
H(14) C(9) C(10) H(17) 173(4) no
C(6) C(11) C(12) H(19) -174(3) no
C(6) C(11) C(12) H(20) 60(3) no
C(6) C(11) C(12) H(21) -61(3) no
C(8) C(11) C(12) H(19) 66(3) no
C(8) C(11) C(12) H(20) -57(3) no
C(8) C(11) C(12) H(21) -179(506) no
H(18) C(11) C(12) H(19) -55(3) no
H(18) C(11) C(12) H(20) -179(3) no
H(18) C(11) C(12) H(21) 58(3) no
